data_2000280
loop_
_publ_author_name
'H\"okelek, T.'

_publ_section_title
;
 Structural investigations of benzo[<i>c</i>]cinnoline derivatives.
 III. Structure of 2-fluorobenzo[<i>c</i>]cinnoline
;
_journal_issue 7
_journal_name_full 'Acta Crystallographica Section C'
_journal_page_first 1432
_journal_page_last 1434
_journal_paper_doi 10.1107/S0108270190011611
_journal_volume 47
_journal_year 1991
_chemical_formula_sum 'C12 H7 F N2'
_space_group_crystal_system monoclinic
_space_group_IT_number 15
_space_group_name_Hall '-C 2yc'
_space_group_name_H-M_alt 'C 1 2/c 1'
_cell_angle_alpha 90
_cell_angle_beta 98.83(2)
_cell_angle_gamma 90
_cell_formula_units_Z 8
_cell_length_a 11.296(4)
_cell_length_b 8.471(3)
_cell_length_c 18.889(2)
_cell_volume 1786.0(9)
_diffrn_radiation_type cu
_diffrn_radiation_wavelength 1.54184
_exptl_absorpt_coefficient_mu .8284
_exptl_crystal_density_diffrn 1.474
_exptl_crystal_density_meas 1.46
_exptl_crystal_F_000 816
_cod_data_source_file ab0101.cif
_cod_data_source_block ab0101a
_cod_depositor_comments
;
 Updating space group information and adding the symmetry operation list.

 Antanas Vaitkus,
 2018-06-14
;
_cod_original_cell_volume 1786.0(2)
_cod_original_sg_symbol_H-M C2/c
_cod_original_formula_sum 'C12 H7 N2 F1'
_cod_database_code 2000280

loop_
_space_group_symop_id
_space_group_symop_operation_xyz
1 x,y,z
2 -x,y,-z+1/2
3 -x,-y,-z
4 x,-y,z+1/2
5 x+1/2,y+1/2,z
6 -x+1/2,y+1/2,-z+1/2
7 -x+1/2,-y+1/2,-z
8 x+1/2,-y+1/2,z+1/2

loop_
_atom_site_label
_atom_site_fract_x
_atom_site_fract_y
_atom_site_fract_z
_atom_site_U_iso_or_equiv
C1 .9806(3) .2142(4) .5578(2) .438(17)
C2 .9829(3) .1556(4) .6248(2) .504(19)
C3 .9085(3) .0361(4) .6430(2) .55(2)
C4 .8269(3) -.0287(4) .5897(2) .508(19)
C5 .8195(2) .0292(3) .5192(2) .413(16)
N6 .7327(2) -.0404(3) .46830(10) .495(16)
N7 .7208(2) .0035(3) .40220(10) .485(15)
C8 .7930(2) .1219(3) .3810(2) .401(16)
C9 .7737(3) .1626(4) .3078(2) .479(18)
C10 .8405(3) .2788(4) .2829(2) .518(19)
C11 .9285(3) .3591(4) .3307(2) .505(19)
C12 .9489(2) .3210(3) .4023(2) .424(16)
C13 .8812(2) .2007(3) .42890(10) .365(14)
C14 .8956(2) .1505(3) .50220(10) .366(14)
F15 .0643(2) .2165(3) .67860(10) .780(15)
H1 1.0414(3) .3063(4) .5471(2) .569
H3 .9153(3) -.0045(4) .6976(2) .714
H4 .7683(3) -.1224(4) .6013(2) .660
H9 .7061(3) .1016(4) .2714(2) .623
H10 .8257(3) .3089(4) .2267(2) .673
H11 .9802(3) .4514(4) .3106(2) .656
H12 1.0164(3) .3830(4) .4385(2) .551
